data_1543915
loop_
_publ_author_name
'Craig, 2nd, Robert A'
'Roizen, Jennifer L.'
'Smith, Russell C.'
'Jones, Amanda C.'
'Virgil, Scott C.'
'Stoltz, Brian M.'

_publ_section_title
;
 Enantioselective, Convergent Synthesis of the Ineleganolide Core by a
 Tandem Annulation Cascade.
;
_journal_issue 1
_journal_name_full 'Chemical science'
_journal_page_first 507
_journal_page_last 514
_journal_paper_doi 10.1039/C6SC03347D
_journal_volume 8
_journal_year 2017
_chemical_absolute_configuration ad
_chemical_formula_moiety 'C19 H24 O5'
_chemical_formula_sum 'C19 H24 O5'
_chemical_formula_weight 332.38
_space_group_crystal_system orthorhombic
_space_group_IT_number 19
_space_group_name_Hall 'P 2ac 2ab'
_space_group_name_H-M_alt 'P 21 21 21'
_symmetry_space_group_name_Hall 'P 2ac 2ab'
_symmetry_space_group_name_H-M 'P 21 21 21'
_atom_sites_solution_hydrogens difmap
_atom_sites_solution_primary direct
_audit_creation_date 2015-03-24
_audit_creation_method
;
Olex2 1.2
(compiled 2015.01.26 svn.r3150 for OlexSys, GUI svn.r4998),
 SHELXL-2014,
 and manual edit
;
_audit_update_record
;
2015-04-21 deposited with the CCDC.
2016-08-17 downloaded from the CCDC.
;
_cell_angle_alpha 90
_cell_angle_beta 90
_cell_angle_gamma 90
_cell_formula_units_Z 8
_cell_length_a 10.4079(3)
_cell_length_b 14.7042(4)
_cell_length_c 21.8592(6)
_cell_measurement_reflns_used 9855
_cell_measurement_temperature 100
_cell_measurement_theta_max 78.78
_cell_measurement_theta_min 3.62
_cell_volume 3345.33(16)
_computing_cell_refinement 'SAINT V8.34A (Bruker-AXS, 2007)'
_computing_data_collection 'APEX2 2014.9-0 (Bruker-AXS, 2007)'
_computing_data_reduction 'SAINT V8.34A (Bruker-AXS, 2007)'
_computing_molecular_graphics 'DIAMOND 3 (Crystal Impact, 1999)'
_computing_publication_material 'Olex2 (Dolomanov et al., 2009)'
_computing_structure_refinement 'SHELXL-2014/6 (Sheldrick, 2014)'
_computing_structure_solution 'XT-2014/4 (Sheldrick, 2012)'
_diffrn_ambient_temperature 100
_diffrn_detector 'CMOS Area Detector'
_diffrn_detector_area_resol_mean 10.24
_diffrn_detector_type 'Bruker PHOTON 100 CMOS'
_diffrn_measured_fraction_theta_full 1.000
_diffrn_measured_fraction_theta_max 0.998
_diffrn_measurement_device '\k-geometry diffractometer'
_diffrn_measurement_device_type 'Bruker D8 VENTURE Kappa Duo PHOTON 100 CMOS'
_diffrn_measurement_method '\f and \w scans'
_diffrn_radiation_monochromator 'multilayer mirrors'
_diffrn_radiation_type CuK\a
_diffrn_radiation_wavelength 1.54178
_diffrn_reflns_av_R_equivalents 0.0796
_diffrn_reflns_av_unetI/netI 0.0448
_diffrn_reflns_Laue_measured_fraction_full 1.000
_diffrn_reflns_Laue_measured_fraction_max 0.998
_diffrn_reflns_limit_h_max 13
_diffrn_reflns_limit_h_min -12
_diffrn_reflns_limit_k_max 18
_diffrn_reflns_limit_k_min -18
_diffrn_reflns_limit_l_max 27
_diffrn_reflns_limit_l_min -27
_diffrn_reflns_number 46504
_diffrn_reflns_point_group_measured_fraction_full 1.000
_diffrn_reflns_point_group_measured_fraction_max 0.991
_diffrn_reflns_theta_full 66.500
_diffrn_reflns_theta_max 79.108
_diffrn_reflns_theta_min 3.623
_diffrn_source 'I\mS HB micro-focus sealed tube'
_diffrn_source_current 1
_diffrn_source_power 0.05
_diffrn_source_type 'Incoatech I\mS HB'
_diffrn_source_voltage 50
_diffrn_standards_number 0
_exptl_absorpt_coefficient_mu 0.776
_exptl_absorpt_correction_T_max 0.9591
_exptl_absorpt_correction_T_min 0.8890
_exptl_absorpt_correction_type multi-scan
_exptl_absorpt_process_details
;
SADABS-2014/4 (Bruker,2014/4) was used for absorption correction.
wR2(int) was 0.1022 before and 0.0782 after correction.
The Ratio of minimum to maximum transmission is 0.9269.
The \l/2 correction factor is 0.00150.
;
_exptl_crystal_colour colourless
_exptl_crystal_colour_primary colourless
_exptl_crystal_density_diffrn 1.320
_exptl_crystal_description plate
_exptl_crystal_F_000 1424
_exptl_crystal_recrystallization_method 'Re-crystallisation from solvent: Ethyl Acetate, Heptane, Benzene'
_exptl_crystal_size_max 0.11
_exptl_crystal_size_mid 0.10
_exptl_crystal_size_min 0.05
_refine_diff_density_max 0.164
_refine_diff_density_min -0.204
_refine_diff_density_rms 0.046
_refine_ls_abs_structure_details
;
 Flack x determined using 2384 quotients [(I+)-(I-)]/[(I+)+(I-)]
 (Parsons, Flack and Wagner, Acta Cryst. B69 (2013) 249-259).
;
_refine_ls_abs_structure_Flack 0.00(9)
_refine_ls_extinction_method none
_refine_ls_goodness_of_fit_ref 1.059
_refine_ls_hydrogen_treatment refall
_refine_ls_matrix_type full
_refine_ls_number_parameters 625
_refine_ls_number_reflns 7174
_refine_ls_number_restraints 0
_refine_ls_restrained_S_all 1.059
_refine_ls_R_factor_all 0.0533
_refine_ls_R_factor_gt 0.0395
_refine_ls_shift/su_max 0.000
_refine_ls_shift/su_mean 0.000
_refine_ls_structure_factor_coef Fsqd
_refine_ls_weighting_details 'w=1/[\s^2^(Fo^2^)+(0.0335P)^2^+0.4541P] where P=(Fo^2^+2Fc^2^)/3'
_refine_ls_weighting_scheme calc
_refine_ls_wR_factor_gt 0.0780
_refine_ls_wR_factor_ref 0.0832
_reflns_Friedel_coverage 0.775
_reflns_Friedel_fraction_full 1.000
_reflns_Friedel_fraction_max 0.982
_reflns_number_gt 6111
_reflns_number_total 7174
_reflns_threshold_expression 'I > 2\s(I)'
_cod_data_source_file c6sc03347d2.cif
_cod_data_source_block p15149
_cod_depositor_comments
;Adding full bibliography for 1543908--1543915.cif.

 Adding full bibliography for 1543908--1543915.cif.
;
_cod_database_code 1543915
_shelxl_version_number 2014/6
_shelx_space_group_comment
;
The symmetry employed for this shelxl refinement is uniquely defined
by the following loop, which should always be used as a source of
symmetry information in preference to the above space-group names.
They are only intended as comments.
;
_shelx_estimated_absorpt_t_max 0.962
_shelx_estimated_absorpt_t_min 0.920
_refine_ls_abs_structure_hooft -0.04(9)
_olex2_refinement_description
;
;
_olex2_submission_original_sample_id RAC-XI-203
_olex2_submission_special_instructions 'No special instructions were received'

loop_
_space_group_symop_operation_xyz
'x, y, z'
'-x+1/2, -y, z+1/2'
'-x, y+1/2, -z+1/2'
'x+1/2, -y+1/2, -z'

loop_
_atom_site_label
_atom_site_type_symbol
_atom_site_fract_x
_atom_site_fract_y
_atom_site_fract_z
_atom_site_U_iso_or_equiv
_atom_site_adp_type
_atom_site_occupancy
_atom_site_site_symmetry_order
_atom_site_calc_flag
O5 O -0.03492(18) 0.56047(13) 0.60617(9) 0.0257(4) Uani 1 1 d
O2 O 0.0555(2) 0.41629(12) 0.48143(9) 0.0272(5) Uani 1 1 d
O1 O 0.15419(18) 0.40753(12) 0.57144(8) 0.0224(4) Uani 1 1 d
O4 O 0.0871(2) 0.60085(16) 0.71685(10) 0.0344(5) Uani 1 1 d
H4 H 0.017(4) 0.571(3) 0.699(2) 0.075(15) Uiso 1 1 d
O3 O -0.0571(2) 0.77121(13) 0.43577(10) 0.0317(5) Uani 1 1 d
C15 C 0.2655(3) 0.54941(17) 0.57380(12) 0.0186(5) Uani 1 1 d
H15 H 0.353(3) 0.5708(19) 0.5753(13) 0.017(7) Uiso 1 1 d
C11 C 0.1808(3) 0.61455(18) 0.61256(12) 0.0217(6) Uani 1 1 d
H11 H 0.214(3) 0.676(2) 0.6082(13) 0.023(8) Uiso 1 1 d
C10 C 0.0462(3) 0.61450(18) 0.58779(12) 0.0215(6) Uani 1 1 d
C9 C 0.0164(3) 0.67917(19) 0.53641(13) 0.0239(6) Uani 1 1 d
H9A H 0.070(3) 0.735(2) 0.5401(15) 0.036(9) Uiso 1 1 d
H9B H -0.072(3) 0.698(2) 0.5393(14) 0.026(8) Uiso 1 1 d
C8 C 0.0406(3) 0.63525(18) 0.47397(13) 0.0209(6) Uani 1 1 d
H8 H -0.011(3) 0.5833(19) 0.4697(13) 0.019(7) Uiso 1 1 d
C3 C 0.1797(3) 0.60187(17) 0.46347(12) 0.0183(5) Uani 1 1 d
H3 H 0.240(3) 0.6536(19) 0.4701(12) 0.018(7) Uiso 1 1 d
C2 C 0.2245(3) 0.52704(17) 0.50825(11) 0.0189(5) Uani 1 1 d
H2 H 0.297(3) 0.4986(18) 0.4893(12) 0.014(7) Uiso 1 1 d
C1 C 0.1339(3) 0.44637(17) 0.51635(12) 0.0205(5) Uani 1 1 d
C14 C 0.2533(3) 0.45637(18) 0.60602(12) 0.0216(5) Uani 1 1 d
H14 H 0.331(3) 0.419(2) 0.6025(13) 0.021(7) Uiso 1 1 d
C13 C 0.2058(3) 0.4732(2) 0.67087(13) 0.0270(6) Uani 1 1 d
H13A H 0.265(3) 0.446(2) 0.7015(14) 0.026(8) Uiso 1 1 d
H13B H 0.124(3) 0.446(2) 0.6779(14) 0.029(9) Uiso 1 1 d
C12 C 0.1930(3) 0.5771(2) 0.67840(12) 0.0253(6) Uani 1 1 d
C19 C 0.3109(4) 0.6171(3) 0.70917(15) 0.0386(8) Uani 1 1 d
H19A H 0.300(3) 0.683(2) 0.7103(15) 0.038(9) Uiso 1 1 d
H19B H 0.394(4) 0.602(3) 0.6863(19) 0.054(12) Uiso 1 1 d
H19C H 0.316(3) 0.592(2) 0.7510(17) 0.042(10) Uiso 1 1 d
C7 C -0.0028(3) 0.70064(19) 0.42368(13) 0.0236(6) Uani 1 1 d
C6 C 0.0214(3) 0.6700(2) 0.35906(13) 0.0258(6) Uani 1 1 d
H6A H -0.003(4) 0.721(3) 0.3291(17) 0.054(12) Uiso 1 1 d
H6B H -0.033(4) 0.621(2) 0.3506(16) 0.038(10) Uiso 1 1 d
C5 C 0.1611(3) 0.63940(18) 0.34952(12) 0.0228(6) Uani 1 1 d
H5 H 0.170(3) 0.609(2) 0.3072(14) 0.024(8) Uiso 1 1 d
C4 C 0.1945(3) 0.56703(18) 0.39723(12) 0.0225(6) Uani 1 1 d
H4A H 0.285(3) 0.546(2) 0.3924(13) 0.020(7) Uiso 1 1 d
H4B H 0.136(3) 0.513(2) 0.3910(14) 0.023(8) Uiso 1 1 d
C16 C 0.2568(3) 0.71734(18) 0.34857(12) 0.0216(6) Uani 1 1 d
C18 C 0.2241(3) 0.8035(2) 0.35596(13) 0.0255(6) Uani 1 1 d
H18A H 0.287(3) 0.853(2) 0.3529(14) 0.028(8) Uiso 1 1 d
H18B H 0.131(3) 0.823(2) 0.3630(14) 0.028(8) Uiso 1 1 d
C17 C 0.3936(3) 0.6906(2) 0.33625(15) 0.0283(6) Uani 1 1 d
H17A H 0.434(4) 0.665(3) 0.3753(18) 0.056(12) Uiso 1 1 d
H17B H 0.454(4) 0.747(2) 0.3236(16) 0.044(10) Uiso 1 1 d
H17C H 0.403(4) 0.647(3) 0.3024(18) 0.051(11) Uiso 1 1 d
O5B O 0.5907(2) 0.50022(12) 0.60452(9) 0.0262(4) Uani 1 1 d
O2B O 0.40407(18) 0.34681(13) 0.49667(9) 0.0239(4) Uani 1 1 d
O1B O 0.48604(18) 0.29282(13) 0.58299(8) 0.0230(4) Uani 1 1 d
O4B O 0.7648(2) 0.44953(14) 0.70004(9) 0.0308(5) Uani 1 1 d
H4BA H 0.699(4) 0.484(3) 0.6858(18) 0.050(12) Uiso 1 1 d
O3B O 0.7316(2) 0.59914(14) 0.40281(9) 0.0348(5) Uani 1 1 d
C15B C 0.7109(3) 0.30487(17) 0.56261(12) 0.0189(5) Uani 1 1 d
H15B H 0.782(3) 0.2630(17) 0.5594(11) 0.010(6) Uiso 1 1 d
C11B C 0.7628(3) 0.39347(18) 0.59232(12) 0.0207(5) Uani 1 1 d
H11B H 0.846(3) 0.4023(19) 0.5804(13) 0.018(7) Uiso 1 1 d
C10B C 0.6814(3) 0.47391(17) 0.57380(12) 0.0214(5) Uani 1 1 d
C9B C 0.7138(3) 0.51781(19) 0.51349(13) 0.0257(6) Uani 1 1 d
H9BA H 0.804(3) 0.5140(19) 0.5062(13) 0.021(8) Uiso 1 1 d
H9BB H 0.687(3) 0.582(2) 0.5157(14) 0.029(8) Uiso 1 1 d
C8B C 0.6436(3) 0.47390(18) 0.45923(12) 0.0197(5) Uani 1 1 d
H8B H 0.551(3) 0.4784(19) 0.4640(13) 0.019(7) Uiso 1 1 d
C3B C 0.6732(3) 0.37204(18) 0.44942(12) 0.0196(5) Uani 1 1 d
H3B H 0.768(3) 0.3641(19) 0.4428(12) 0.018(7) Uiso 1 1 d
C2B C 0.6339(3) 0.30974(17) 0.50267(12) 0.0184(5) Uani 1 1 d
H2B H 0.632(3) 0.247(2) 0.4867(13) 0.024(8) Uiso 1 1 d
C1B C 0.4968(3) 0.31980(16) 0.52432(12) 0.0198(5) Uani 1 1 d
C14B C 0.6109(3) 0.26871(18) 0.60892(13) 0.0216(6) Uani 1 1 d
H14B H 0.615(3) 0.202(2) 0.6113(15) 0.037(9) Uiso 1 1 d
C13B C 0.6306(3) 0.3186(2) 0.66917(13) 0.0237(6) Uani 1 1 d
H13C H 0.632(3) 0.277(2) 0.7065(15) 0.029(9) Uiso 1 1 d
H13D H 0.559(3) 0.3649(18) 0.6748(12) 0.012(7) Uiso 1 1 d
C12B C 0.7577(3) 0.37126(18) 0.66164(12) 0.0224(6) Uani 1 1 d
C19B C 0.8711(3) 0.3120(2) 0.68043(15) 0.0315(7) Uani 1 1 d
H19D H 0.947(4) 0.341(2) 0.6706(15) 0.034(9) Uiso 1 1 d
H19E H 0.871(4) 0.251(3) 0.6616(17) 0.045(11) Uiso 1 1 d
H19F H 0.869(3) 0.304(2) 0.7259(15) 0.028(8) Uiso 1 1 d
C7B C 0.6724(3) 0.52828(18) 0.40098(12) 0.0232(6) Uani 1 1 d
C6B C 0.6177(3) 0.4909(2) 0.34202(13) 0.0250(6) Uani 1 1 d
H6BA H 0.650(3) 0.531(2) 0.3082(14) 0.025(8) Uiso 1 1 d
H6BB H 0.522(4) 0.495(2) 0.3449(15) 0.037(9) Uiso 1 1 d
C5B C 0.6462(3) 0.3892(2) 0.33323(12) 0.0247(6) Uani 1 1 d
H5B H 0.592(3) 0.368(2) 0.2994(15) 0.032(9) Uiso 1 1 d
C4B C 0.6049(3) 0.33846(19) 0.39122(13) 0.0229(6) Uani 1 1 d
H4BB H 0.622(3) 0.276(2) 0.3867(13) 0.023(8) Uiso 1 1 d
H4BC H 0.505(3) 0.3464(19) 0.3980(12) 0.019(7) Uiso 1 1 d
C16B C 0.7820(3) 0.3661(2) 0.31480(12) 0.0292(7) Uani 1 1 d
C18B C 0.8741(3) 0.4257(3) 0.30882(16) 0.0402(8) Uani 1 1 d
H18C H 0.965(4) 0.409(3) 0.2945(18) 0.059(12) Uiso 1 1 d
H18D H 0.863(3) 0.486(2) 0.3113(14) 0.021(8) Uiso 1 1 d
C17B C 0.8048(4) 0.2666(2) 0.30363(15) 0.0382(8) Uani 1 1 d
H17D H 0.813(3) 0.230(2) 0.3454(15) 0.039(9) Uiso 1 1 d
H17E H 0.887(4) 0.256(2) 0.2804(16) 0.035(9) Uiso 1 1 d
H17F H 0.735(4) 0.241(2) 0.2756(17) 0.050(11) Uiso 1 1 d

loop_
_atom_site_aniso_label
_atom_site_aniso_U_11
_atom_site_aniso_U_22
_atom_site_aniso_U_33
_atom_site_aniso_U_23
_atom_site_aniso_U_13
_atom_site_aniso_U_12
O5 0.0208(10) 0.0281(10) 0.0281(10) 0.0001(9) 0.0044(8) 0.0002(8)
O2 0.0355(12) 0.0181(9) 0.0278(11) -0.0013(8) -0.0041(8) -0.0037(8)
O1 0.0284(10) 0.0179(9) 0.0208(9) 0.0007(8) 0.0018(8) -0.0022(8)
O4 0.0364(13) 0.0446(13) 0.0222(11) -0.0058(10) 0.0089(9) 0.0054(11)
O3 0.0312(12) 0.0266(11) 0.0373(13) 0.0061(9) 0.0022(9) 0.0104(9)
C15 0.0167(13) 0.0185(12) 0.0207(13) 0.0015(10) 0.0036(10) -0.0004(10)
C11 0.0259(15) 0.0191(13) 0.0201(13) -0.0042(11) 0.0042(11) -0.0020(11)
C10 0.0226(13) 0.0200(12) 0.0219(13) -0.0058(11) 0.0074(10) 0.0030(11)
C9 0.0229(16) 0.0221(13) 0.0267(15) 0.0008(11) 0.0064(11) 0.0047(12)
C8 0.0213(14) 0.0176(12) 0.0237(14) 0.0007(11) 0.0027(10) -0.0022(11)
C3 0.0190(13) 0.0155(11) 0.0203(13) 0.0003(10) 0.0021(10) 0.0012(10)
C2 0.0219(13) 0.0148(11) 0.0199(13) 0.0003(10) 0.0063(10) 0.0015(10)
C1 0.0265(15) 0.0150(11) 0.0201(13) -0.0012(10) 0.0052(11) 0.0037(10)
C14 0.0227(14) 0.0211(12) 0.0210(13) 0.0029(11) 0.0010(11) 0.0012(11)
C13 0.0305(16) 0.0301(15) 0.0204(14) 0.0039(12) 0.0026(11) -0.0014(13)
C12 0.0255(15) 0.0309(15) 0.0196(13) -0.0045(11) 0.0031(11) -0.0008(12)
C19 0.041(2) 0.048(2) 0.0267(17) -0.0045(16) -0.0071(14) -0.0089(17)
C7 0.0167(13) 0.0232(13) 0.0310(15) 0.0041(12) 0.0003(11) -0.0026(11)
C6 0.0252(16) 0.0263(14) 0.0260(16) 0.0021(12) -0.0045(11) -0.0015(12)
C5 0.0317(16) 0.0183(12) 0.0183(13) -0.0016(11) 0.0006(11) -0.0008(12)
C4 0.0283(15) 0.0185(12) 0.0207(13) 0.0001(11) 0.0024(11) 0.0020(11)
C16 0.0254(15) 0.0227(13) 0.0166(13) 0.0019(10) -0.0011(11) 0.0006(11)
C18 0.0252(16) 0.0218(13) 0.0296(15) 0.0001(12) -0.0019(11) -0.0021(12)
C17 0.0300(16) 0.0279(15) 0.0272(16) -0.0015(13) 0.0008(12) 0.0030(14)
O5B 0.0318(11) 0.0205(9) 0.0264(10) -0.0040(8) 0.0020(8) 0.0050(8)
O2B 0.0179(10) 0.0255(9) 0.0282(10) -0.0041(8) -0.0045(7) -0.0018(8)
O1B 0.0200(10) 0.0267(10) 0.0223(10) 0.0001(8) 0.0010(8) -0.0025(8)
O4B 0.0413(13) 0.0305(11) 0.0205(10) -0.0040(8) -0.0060(9) -0.0018(10)
O3B 0.0443(13) 0.0300(11) 0.0299(11) 0.0048(9) 0.0018(9) -0.0128(10)
C15B 0.0189(13) 0.0167(12) 0.0210(13) -0.0019(11) 0.0018(10) 0.0033(11)
C11B 0.0163(13) 0.0241(13) 0.0216(13) -0.0012(10) 0.0017(10) -0.0011(11)
C10B 0.0256(14) 0.0170(12) 0.0217(13) -0.0059(11) -0.0029(11) -0.0055(11)
C9B 0.0333(17) 0.0211(13) 0.0227(14) -0.0001(11) -0.0021(12) -0.0072(12)
C8B 0.0194(13) 0.0189(13) 0.0208(13) -0.0005(11) -0.0012(10) -0.0021(11)
C3B 0.0192(14) 0.0205(13) 0.0192(13) -0.0016(10) 0.0002(10) 0.0006(11)
C2B 0.0217(14) 0.0153(12) 0.0181(13) -0.0030(10) -0.0005(10) 0.0009(10)
C1B 0.0232(14) 0.0142(11) 0.0220(13) -0.0056(10) 0.0016(11) -0.0044(11)
C14B 0.0224(14) 0.0189(13) 0.0234(14) 0.0022(11) -0.0006(11) 0.0009(11)
C13B 0.0258(15) 0.0260(14) 0.0194(14) 0.0026(11) 0.0023(11) 0.0004(12)
C12B 0.0226(14) 0.0249(13) 0.0198(13) -0.0024(11) -0.0009(10) 0.0004(11)
C19B 0.0254(17) 0.0402(19) 0.0289(17) 0.0034(15) -0.0036(12) 0.0043(14)
C7B 0.0228(14) 0.0224(13) 0.0244(14) 0.0019(11) 0.0011(11) 0.0005(11)
C6B 0.0296(16) 0.0275(15) 0.0180(14) 0.0004(12) -0.0002(11) 0.0050(13)
C5B 0.0256(15) 0.0307(15) 0.0179(13) -0.0024(12) -0.0049(11) 0.0043(12)
C4B 0.0287(16) 0.0213(14) 0.0188(13) -0.0033(11) -0.0034(11) -0.0002(11)
C16B 0.0313(16) 0.0423(17) 0.0139(13) -0.0007(12) -0.0026(11) 0.0107(14)
C18B 0.0336(19) 0.052(2) 0.0347(18) -0.0035(17) 0.0049(14) 0.0009(17)
C17B 0.046(2) 0.0449(19) 0.0240(16) -0.0029(14) -0.0045(15) 0.0209(17)

loop_
_atom_type_symbol
_atom_type_description
_atom_type_scat_dispersion_real
_atom_type_scat_dispersion_imag
_atom_type_scat_source
C C 0.0181 0.0091 'International Tables Vol C Tables 4.2.6.8 and 6.1.1.4'
H H 0.0000 0.0000 'International Tables Vol C Tables 4.2.6.8 and 6.1.1.4'
O O 0.0492 0.0322 'International Tables Vol C Tables 4.2.6.8 and 6.1.1.4'

loop_
_exptl_crystal_face_index_h
_exptl_crystal_face_index_k
_exptl_crystal_face_index_l
_exptl_crystal_face_perp_dist
0.00 0.00 -1.00 0.0070
0.00 0.00 1.00 0.0230
1.00 -2.00 0.00 0.0490
-1.00 2.00 0.00 0.0550
2.00 2.00 1.00 0.0520
1.00 -1.00 1.00 0.0460
1.00 2.00 0.00 0.0460
1.00 -4.00 3.00 0.0390
-3.00 -2.00 -1.00 0.0270
4.00 3.00 -2.00 0.0510

loop_
_geom_angle_atom_site_label_1
_geom_angle_atom_site_label_2
_geom_angle_atom_site_label_3
_geom_angle
C1 O1 C14 111.3(2)
C12 O4 H4 104(3)
C11 C15 H15 108.3(17)
C2 C15 H15 111.4(17)
C2 C15 C11 119.0(2)
C2 C15 C14 102.3(2)
C14 C15 H15 110.6(17)
C14 C15 C11 104.5(2)
C15 C11 H11 108.4(18)
C10 C11 C15 109.4(2)
C10 C11 H11 107.4(18)
C10 C11 C12 114.3(2)
C12 C11 C15 104.0(2)
C12 C11 H11 113.1(17)
O5 C10 C11 121.6(2)
O5 C10 C9 120.8(3)
C11 C10 C9 117.4(2)
C10 C9 H9A 110.1(19)
C10 C9 H9B 109.0(18)
C10 C9 C8 111.4(2)
H9A C9 H9B 108(3)
C8 C9 H9A 109(2)
C8 C9 H9B 109.5(18)
C9 C8 H8 109.7(18)
C9 C8 C3 114.9(2)
C3 C8 H8 105.4(17)
C7 C8 C9 109.1(2)
C7 C8 H8 105.7(18)
C7 C8 C3 111.7(2)
C8 C3 H3 108.9(16)
C2 C3 C8 114.5(2)
C2 C3 H3 105.2(16)
C4 C3 C8 109.8(2)
C4 C3 H3 109.1(16)
C4 C3 C2 109.1(2)
C15 C2 C3 121.6(2)
C15 C2 H2 106.2(16)
C3 C2 H2 106.0(16)
C1 C2 C15 103.3(2)
C1 C2 C3 116.2(2)
C1 C2 H2 101.4(16)
O2 C1 O1 121.2(2)
O2 C1 C2 129.2(2)
O1 C1 C2 109.6(2)
O1 C14 C15 104.9(2)
O1 C14 H14 105.5(17)
O1 C14 C13 109.3(2)
C15 C14 H14 113.0(17)
C13 C14 C15 107.9(2)
C13 C14 H14 115.6(18)
C14 C13 H13A 111.3(18)
C14 C13 H13B 111.8(19)
C14 C13 C12 106.8(2)
H13A C13 H13B 106(3)
C12 C13 H13A 112.3(18)
C12 C13 H13B 109.0(19)
O4 C12 C11 113.4(2)
O4 C12 C13 111.8(2)
O4 C12 C19 105.5(2)
C13 C12 C11 105.1(2)
C19 C12 C11 109.9(2)
C19 C12 C13 111.2(3)
C12 C19 H19A 108(2)
C12 C19 H19B 113(2)
C12 C19 H19C 108(2)
H19A C19 H19B 109(3)
H19A C19 H19C 110(3)
H19B C19 H19C 109(3)
O3 C7 C8 121.3(3)
O3 C7 C6 122.7(3)
C6 C7 C8 115.9(2)
C7 C6 H6A 110(2)
C7 C6 H6B 108(2)
C7 C6 C5 112.0(2)
H6A C6 H6B 107(3)
C5 C6 H6A 111(2)
C5 C6 H6B 109(2)
C6 C5 H5 109.8(17)
C4 C5 C6 109.0(2)
C4 C5 H5 106.5(17)
C16 C5 C6 113.7(2)
C16 C5 H5 104.9(17)
C16 C5 C4 112.7(2)
C3 C4 H4A 107.4(17)
C3 C4 H4B 109.2(17)
C5 C4 C3 112.7(2)
C5 C4 H4A 111.0(17)
C5 C4 H4B 108.6(17)
H4A C4 H4B 108(2)
C18 C16 C5 123.6(3)
C18 C16 C17 121.1(3)
C17 C16 C5 115.3(2)
C16 C18 H18A 121.9(19)
C16 C18 H18B 122.2(18)
H18A C18 H18B 116(3)
C16 C17 H17A 110(2)
C16 C17 H17B 113(2)
C16 C17 H17C 113(2)
H17A C17 H17B 105(3)
H17A C17 H17C 110(3)
H17B C17 H17C 105(3)
C1B O1B C14B 111.5(2)
C12B O4B H4BA 102(2)
C11B C15B H15B 107.5(16)
C2B C15B H15B 111.5(15)
C2B C15B C11B 119.9(2)
C2B C15B C14B 102.9(2)
C14B C15B H15B 110.1(15)
C14B C15B C11B 104.4(2)
C15B C11B H11B 109.2(18)
C10B C11B C15B 110.5(2)
C10B C11B H11B 110.0(18)
C10B C11B C12B 114.1(2)
C12B C11B C15B 102.7(2)
C12B C11B H11B 110.1(18)
O5B C10B C11B 122.3(3)
O5B C10B C9B 121.2(3)
C9B C10B C11B 116.4(2)
C10B C9B H9BA 110.0(17)
C10B C9B H9BB 107.7(18)
C10B C9B C8B 112.9(2)
H9BA C9B H9BB 110(3)
C8B C9B H9BA 108.2(18)
C8B C9B H9BB 107.7(18)
C9B C8B H8B 111.1(17)
C9B C8B C3B 114.9(2)
C3B C8B H8B 106.2(17)
C7B C8B C9B 109.2(2)
C7B C8B H8B 104.4(17)
C7B C8B C3B 110.6(2)
C8B C3B H3B 109.2(16)
C2B C3B C8B 114.8(2)
C2B C3B H3B 107.6(16)
C2B C3B C4B 108.2(2)
C4B C3B C8B 109.5(2)
C4B C3B H3B 107.3(16)
C15B C2B H2B 105.6(18)
C3B C2B C15B 122.3(2)
C3B C2B H2B 107.1(17)
C1B C2B C15B 103.3(2)
C1B C2B C3B 115.5(2)
C1B C2B H2B 100.5(18)
O2B C1B O1B 120.5(2)
O2B C1B C2B 129.1(2)
O1B C1B C2B 110.4(2)
O1B C14B C15B 105.2(2)
O1B C14B H14B 107(2)
O1B C14B C13B 109.8(2)
C15B C14B H14B 111(2)
C13B C14B C15B 108.0(2)
C13B C14B H14B 115(2)
C14B C13B H13C 114.2(18)
C14B C13B H13D 109.1(16)
C14B C13B C12B 105.4(2)
H13C C13B H13D 108(2)
C12B C13B H13C 111.9(18)
C12B C13B H13D 108.0(15)
O4B C12B C11B 113.8(2)
O4B C12B C13B 112.7(2)
O4B C12B C19B 105.2(2)
C13B C12B C11B 103.9(2)
C19B C12B C11B 110.9(2)
C19B C12B C13B 110.4(2)
C12B C19B H19D 110(2)
C12B C19B H19E 114(2)
C12B C19B H19F 108.8(18)
H19D C19B H19E 109(3)
H19D C19B H19F 108(3)
H19E C19B H19F 108(3)
O3B C7B C8B 121.4(2)
O3B C7B C6B 122.2(3)
C6B C7B C8B 116.4(2)
C7B C6B H6BA 106.7(17)
C7B C6B H6BB 107.4(19)
C7B C6B C5B 112.8(2)
H6BA C6B H6BB 110(3)
C5B C6B H6BA 114.7(17)
C5B C6B H6BB 105.2(19)
C6B C5B H5B 106.9(19)
C4B C5B C6B 108.4(2)
C4B C5B H5B 108.1(19)
C16B C5B C6B 115.7(3)
C16B C5B H5B 105(2)
C16B C5B C4B 112.0(2)
C3B C4B H4BB 108.3(19)
C3B C4B H4BC 107.6(15)
C5B C4B C3B 113.4(2)
C5B C4B H4BB 109.7(18)
C5B C4B H4BC 109.8(15)
H4BB C4B H4BC 108(2)
C18B C16B C5B 124.3(3)
C18B C16B C17B 121.4(3)
C17B C16B C5B 114.2(3)
C16B C18B H18C 123(2)
C16B C18B H18D 124(2)
H18C C18B H18D 112(3)
C16B C17B H17D 111.6(18)
C16B C17B H17E 112(2)
C16B C17B H17F 110(2)
H17D C17B H17E 107(3)
H17D C17B H17F 112(3)
H17E C17B H17F 104(3)

loop_
_geom_bond_atom_site_label_1
_geom_bond_atom_site_label_2
_geom_bond_distance
O5 C10 1.227(3)
O2 C1 1.201(3)
O1 C1 1.349(3)
O1 C14 1.467(3)
O4 H4 0.94(5)
O4 C12 1.429(3)
O3 C7 1.211(3)
C15 H15 0.96(3)
C15 C11 1.553(4)
C15 C2 1.531(4)
C15 C14 1.544(3)
C11 H11 0.97(3)
C11 C10 1.503(4)
C11 C12 1.546(4)
C10 C9 1.504(4)
C9 H9A 1.00(4)
C9 H9B 0.96(3)
C9 C8 1.531(4)
C8 H8 0.94(3)
C8 C3 1.545(4)
C8 C7 1.529(4)
C3 H3 1.00(3)
C3 C2 1.545(3)
C3 C4 1.544(4)
C2 H2 0.96(3)
C2 C1 1.526(4)
C14 H14 0.97(3)
C14 C13 1.522(4)
C13 H13A 0.99(3)
C13 H13B 0.96(3)
C13 C12 1.542(4)
C12 C19 1.518(4)
C19 H19A 0.98(4)
C19 H19B 1.02(4)
C19 H19C 0.98(4)
C7 C6 1.504(4)
C6 H6A 1.03(4)
C6 H6B 0.94(4)
C6 C5 1.536(4)
C5 H5 1.03(3)
C5 C4 1.530(4)
C5 C16 1.519(4)
C4 H4A 1.00(3)
C4 H4B 1.00(3)
C16 C18 1.322(4)
C16 C17 1.501(4)
C18 H18A 0.98(3)
C18 H18B 1.02(3)
C17 H17A 1.03(4)
C17 H17B 1.07(4)
C17 H17C 0.99(4)
O5B C10B 1.221(3)
O2B C1B 1.206(3)
O1B C1B 1.347(3)
O1B C14B 1.461(3)
O4B H4BA 0.90(4)
O4B C12B 1.426(3)
O3B C7B 1.211(3)
C15B H15B 0.96(3)
C15B C11B 1.552(4)
C15B C2B 1.538(4)
C15B C14B 1.547(4)
C11B H11B 0.91(3)
C11B C10B 1.510(4)
C11B C12B 1.551(4)
C10B C9B 1.506(4)
C9B H9BA 0.95(3)
C9B H9BB 0.99(3)
C9B C8B 1.535(4)
C8B H8B 0.97(3)
C8B C3B 1.544(4)
C8B C7B 1.533(4)
C3B H3B 1.00(3)
C3B C2B 1.537(4)
C3B C4B 1.539(4)
C2B H2B 0.99(3)
C2B C1B 1.511(4)
C14B H14B 0.98(3)
C14B C13B 1.522(4)
C13B H13C 1.02(3)
C13B H13D 1.02(3)
C13B C12B 1.541(4)
C12B C19B 1.523(4)
C19B H19D 0.92(4)
C19B H19E 0.98(4)
C19B H19F 1.00(3)
C7B C6B 1.512(4)
C6B H6BA 1.00(3)
C6B H6BB 1.00(4)
C6B C5B 1.537(4)
C5B H5B 0.98(3)
C5B C4B 1.532(4)
C5B C16B 1.508(4)
C4B H4BB 0.94(3)
C4B H4BC 1.05(3)
C16B C18B 1.305(5)
C16B C17B 1.503(5)
C18B H18C 1.03(4)
C18B H18D 0.89(3)
C17B H17D 1.07(3)
C17B H17E 1.00(4)
C17B H17F 1.02(4)

loop_
_geom_hbond_atom_site_label_D
_geom_hbond_atom_site_label_H
_geom_hbond_atom_site_label_A
_geom_hbond_distance_DH
_geom_hbond_distance_HA
_geom_hbond_distance_DA
_geom_hbond_angle_DHA
_geom_hbond_site_symmetry_A
O4 H4 O5 0.94(5) 2.11(5) 2.796(3) 129(4) .
C15 H15 O3 0.96(3) 2.52(3) 3.227(3) 131(2) 4_566
C8 H8 O2 0.94(3) 2.57(3) 3.228(3) 128(2) .
C2 H2 O2B 0.96(3) 2.50(3) 3.253(3) 136(2) .
C14 H14 O1B 0.97(3) 2.50(3) 3.450(3) 164(2) .
O4B H4BA O5B 0.90(4) 2.12(4) 2.863(3) 139(3) .
C15B H15B O2B 0.96(3) 2.39(3) 3.270(3) 151(2) 4_556
C8B H8B O2B 0.97(3) 2.57(3) 3.222(3) 125(2) .
C2B H2B O2 0.99(3) 2.62(3) 3.440(3) 140(2) 4_556
C2B H2B O1 0.99(3) 2.61(3) 3.588(3) 169(2) 4_556
C13B H13D O5B 1.02(3) 2.54(3) 3.049(3) 110.7(18) .
C6B H6BA O4B 1.00(3) 2.54(3) 3.449(4) 150(2) 2_664

loop_
_geom_torsion_atom_site_label_1
_geom_torsion_atom_site_label_2
_geom_torsion_atom_site_label_3
_geom_torsion_atom_site_label_4
_geom_torsion
O5 C10 C9 C8 -86.1(3)
O1 C14 C13 C12 -115.2(2)
O3 C7 C6 C5 131.8(3)
C15 C11 C10 O5 89.7(3)
C15 C11 C10 C9 -86.3(3)
C15 C11 C12 O4 -155.9(2)
C15 C11 C12 C13 -33.5(3)
C15 C11 C12 C19 86.2(3)
C15 C2 C1 O2 162.0(3)
C15 C2 C1 O1 -19.2(3)
C15 C14 C13 C12 -1.6(3)
C11 C15 C2 C3 45.8(3)
C11 C15 C2 C1 -86.9(3)
C11 C15 C14 O1 97.4(2)
C11 C15 C14 C13 -19.1(3)
C11 C10 C9 C8 90.0(3)
C10 C11 C12 O4 -36.7(3)
C10 C11 C12 C13 85.7(3)
C10 C11 C12 C19 -154.5(3)
C10 C9 C8 C3 -58.9(3)
C10 C9 C8 C7 174.8(2)
C9 C8 C3 C2 61.9(3)
C9 C8 C3 C4 -175.0(2)
C9 C8 C7 O3 -5.7(4)
C9 C8 C7 C6 176.6(2)
C8 C3 C2 C15 -77.8(3)
C8 C3 C2 C1 49.4(3)
C8 C3 C4 C5 57.8(3)
C8 C7 C6 C5 -50.5(3)
C3 C8 C7 O3 -133.8(3)
C3 C8 C7 C6 48.5(3)
C3 C2 C1 O2 26.3(4)
C3 C2 C1 O1 -155.0(2)
C2 C15 C11 C10 23.1(3)
C2 C15 C11 C12 145.6(2)
C2 C15 C14 O1 -27.4(3)
C2 C15 C14 C13 -143.9(2)
C2 C3 C4 C5 -176.0(2)
C1 O1 C14 C15 16.8(3)
C1 O1 C14 C13 132.3(2)
C14 O1 C1 O2 -179.6(2)
C14 O1 C1 C2 1.5(3)
C14 C15 C11 C10 -90.2(3)
C14 C15 C11 C12 32.3(3)
C14 C15 C2 C3 160.3(2)
C14 C15 C2 C1 27.7(3)
C14 C13 C12 O4 145.3(2)
C14 C13 C12 C11 21.9(3)
C14 C13 C12 C19 -97.0(3)
C12 C11 C10 O5 -26.4(4)
C12 C11 C10 C9 157.6(2)
C7 C8 C3 C2 -173.2(2)
C7 C8 C3 C4 -50.1(3)
C7 C6 C5 C4 53.9(3)
C7 C6 C5 C16 -72.7(3)
C6 C5 C4 C3 -59.3(3)
C6 C5 C16 C18 0.8(4)
C6 C5 C16 C17 -177.1(2)
C4 C3 C2 C15 158.7(2)
C4 C3 C2 C1 -74.1(3)
C4 C5 C16 C18 -123.9(3)
C4 C5 C16 C17 58.2(3)
C16 C5 C4 C3 67.9(3)
O5B C10B C9B C8B -89.2(3)
O1B C14B C13B C12B -124.2(2)
O3B C7B C6B C5B 133.4(3)
C15B C11B C10B O5B 92.9(3)
C15B C11B C10B C9B -84.2(3)
C15B C11B C12B O4B -162.8(2)
C15B C11B C12B C13B -39.8(3)
C15B C11B C12B C19B 78.9(3)
C15B C2B C1B O2B 161.2(3)
C15B C2B C1B O1B -19.2(3)
C15B C14B C13B C12B -10.0(3)
C11B C15B C2B C3B 42.2(4)
C11B C15B C2B C1B -90.0(3)
C11B C15B C14B O1B 102.5(2)
C11B C15B C14B C13B -14.7(3)
C11B C10B C9B C8B 88.0(3)
C10B C11B C12B O4B -43.2(3)
C10B C11B C12B C13B 79.8(3)
C10B C11B C12B C19B -161.6(2)
C10B C9B C8B C3B -60.4(3)
C10B C9B C8B C7B 174.7(2)
C9B C8B C3B C2B 62.1(3)
C9B C8B C3B C4B -175.9(2)
C9B C8B C7B O3B -6.6(4)
C9B C8B C7B C6B 176.2(2)
C8B C3B C2B C15B -75.4(3)
C8B C3B C2B C1B 51.7(3)
C8B C3B C4B C5B 59.9(3)
C8B C7B C6B C5B -49.3(3)
C3B C8B C7B O3B -133.9(3)
C3B C8B C7B C6B 48.8(3)
C3B C2B C1B O2B 25.0(4)
C3B C2B C1B O1B -155.3(2)
C2B C15B C11B C10B 25.7(3)
C2B C15B C11B C12B 147.7(2)
C2B C15B C14B O1B -23.4(2)
C2B C15B C14B C13B -140.6(2)
C2B C3B C4B C5B -174.3(2)
C1B O1B C14B C15B 12.6(3)
C1B O1B C14B C13B 128.6(2)
C14B O1B C1B O2B -176.1(2)
C14B O1B C1B C2B 4.2(3)
C14B C15B C11B C10B -88.7(2)
C14B C15B C11B C12B 33.3(3)
C14B C15B C2B C3B 157.4(2)
C14B C15B C2B C1B 25.2(2)
C14B C13B C12B O4B 154.6(2)
C14B C13B C12B C11B 30.9(3)
C14B C13B C12B C19B -88.1(3)
C12B C11B C10B O5B -22.2(4)
C12B C11B C10B C9B 160.7(2)
C7B C8B C3B C2B -173.7(2)
C7B C8B C3B C4B -51.7(3)
C7B C6B C5B C4B 51.5(3)
C7B C6B C5B C16B -75.3(3)
C6B C5B C4B C3B -58.7(3)
C6B C5B C16B C18B 3.0(4)
C6B C5B C16B C17B -177.2(2)
C4B C3B C2B C15B 162.0(2)
C4B C3B C2B C1B -70.9(3)
C4B C5B C16B C18B -121.9(3)
C4B C5B C16B C17B 57.9(3)
C16B C5B C4B C3B 70.1(3)
